data_7716956
loop_
_publ_author_name
'Ma, Zhen-Sha'
'Yang, Hui'
'Xing, Kai'
'Zhou, Kang'
'Lu, Gonghao'
'Liu, Xiao-Yuan'

_publ_section_title
;
 Reticular chemistry guided single-linker constructed pillar-layered
 metal-organic frameworks <i>via</i> an <i>in situ</i> "one-pot" strategy.
;
_journal_issue 32
_journal_name_full 'Dalton transactions (Cambridge, England : 2003)'
_journal_page_first 13320
_journal_page_last 13325
_journal_paper_doi 10.1039/d4dt01729c
_journal_volume 53
_journal_year 2024
_chemical_formula_sum 'C67 H45 N7 O9 Zn2'
_chemical_formula_weight 1222.84
_chemical_name_systematic HIAM-3017-op
_space_group_crystal_system monoclinic
_space_group_IT_number 15
_space_group_name_Hall '-C 2yc'
_space_group_name_H-M_alt 'C 1 2/c 1'
_atom_sites_solution_hydrogens geom
_atom_sites_solution_primary direct
_audit_creation_method
;FinalCif V118 by Daniel Kratzert, Freiburg 2024,
https://dkratzert.de/finalcif.html
;
_audit_update_record
;
2024-05-09 deposited with the CCDC.	2024-07-25 downloaded from the CCDC.
;
_cell_angle_alpha 90
_cell_angle_beta 108.221(12)
_cell_angle_gamma 90
_cell_formula_units_Z 8
_cell_length_a 27.145(7)
_cell_length_b 28.184(7)
_cell_length_c 31.874(8)
_cell_measurement_reflns_used 9418
_cell_measurement_temperature 193(2)
_cell_measurement_theta_max 53.1825
_cell_measurement_theta_min 3.5925
_cell_volume 23163(10)
_computing_cell_refinement 'SAINT V8.40B'
_computing_data_collection 'Bruker BIS V6.2.16/2021-10-22 && APEX4 2021.10-0'
_computing_data_reduction 'SAINT V8.40B'
_computing_structure_refinement 'SHELXL-2019/2 (Sheldrick, 2019)'
_computing_structure_solution 'SHELXT 2018/2 (Sheldrick, 2018)'
_diffrn_ambient_environment N~2~
_diffrn_ambient_temperature 193(2)
_diffrn_detector CPAD
_diffrn_detector_area_resol_mean 7.41
_diffrn_detector_type 'Bruker PHOTON III'
_diffrn_measured_fraction_theta_full 0.983
_diffrn_measured_fraction_theta_max 0.983
_diffrn_measurement_device 'three-circle diffractometer'
_diffrn_measurement_device_type 'D8 VENTURE METLAJET'
_diffrn_measurement_method '\w and \f scans'
_diffrn_measurement_specimen_support 'MiTeGen micromount'
_diffrn_radiation_monochromator 'mirror optics'
_diffrn_radiation_probe x-ray
_diffrn_radiation_type GaK\a
_diffrn_radiation_wavelength 1.34139
_diffrn_reflns_av_R_equivalents 0.0675
_diffrn_reflns_av_unetI/netI 0.0476
_diffrn_reflns_Laue_measured_fraction_full 0.983
_diffrn_reflns_Laue_measured_fraction_max 0.983
_diffrn_reflns_limit_h_max 32
_diffrn_reflns_limit_h_min -28
_diffrn_reflns_limit_k_max 33
_diffrn_reflns_limit_k_min -33
_diffrn_reflns_limit_l_max 37
_diffrn_reflns_limit_l_min -37
_diffrn_reflns_number 119774
_diffrn_reflns_point_group_measured_fraction_full 0.983
_diffrn_reflns_point_group_measured_fraction_max 0.983
_diffrn_reflns_theta_full 53.489
_diffrn_reflns_theta_max 53.489
_diffrn_reflns_theta_min 2.020
_diffrn_source 'Liquid X-ray Source'
_diffrn_source_current 2.86
_diffrn_source_type 'Excillum Metlajet'
_diffrn_source_voltage 69.71
_exptl_absorpt_coefficient_mu 0.509
_exptl_absorpt_correction_T_max 0.2998
_exptl_absorpt_correction_T_min 0.2003
_exptl_absorpt_correction_type multi-scan
_exptl_absorpt_process_details
;SADABS-2016/2 - Bruker AXS area detector scaling and absorption correction:
Krause, L., Herbst-Irmer, R., Sheldrick G.M. & Stalke D., J. Appl. Cryst. 48
(2015) 3-10
;
_exptl_crystal_density_diffrn 0.701
_exptl_crystal_description block
_exptl_crystal_F_000 5024
_exptl_crystal_size_max 0.15
_exptl_crystal_size_mid 0.1
_exptl_crystal_size_min 0.1
_refine_diff_density_max 1.736
_refine_diff_density_min -1.597
_refine_diff_density_rms 0.116
_refine_ls_extinction_method none
_refine_ls_goodness_of_fit_ref 1.021
_refine_ls_hydrogen_treatment constr
_refine_ls_matrix_type full
_refine_ls_number_parameters 793
_refine_ls_number_reflns 20547
_refine_ls_number_restraints 687
_refine_ls_restrained_S_all 1.016
_refine_ls_R_factor_all 0.1549
_refine_ls_R_factor_gt 0.1406
_refine_ls_shift/su_max 0.010
_refine_ls_shift/su_mean 0.000
_refine_ls_structure_factor_coef Fsqd
_refine_ls_weighting_details 'w=1/[\s^2^(Fo^2^)+(0.0600P)^2^+420.0000P] where P=(Fo^2^+2Fc^2^)/3'
_refine_ls_weighting_scheme calc
_refine_ls_wR_factor_gt 0.3180
_refine_ls_wR_factor_ref 0.3252
_reflns_Friedel_coverage 0.000
_reflns_number_gt 16224
_reflns_number_total 20547
_reflns_threshold_expression 'I > 2\s(I)'
_cod_data_source_file d4dt01729c2.cif
_cod_data_source_block 231221LU_LGPZ194363_2_0m_a_sq
_cod_original_cell_volume 23162(10)
_cod_original_sg_symbol_H-M 'C 2/c'
_cod_database_code 7716956
_shelx_shelxl_version_number 2019/2
_shelx_space_group_comment
;
The symmetry employed for this shelxl refinement is uniquely defined
by the following loop, which should always be used as a source of
symmetry information in preference to the above space-group names.
They are only intended as comments.
;
_diffrn_measurement_ambient_temperature_device_make 'Oxford Cryostream 800'

loop_
_space_group_symop_operation_xyz
'x, y, z'
'-x, y, -z+1/2'
'x+1/2, y+1/2, z'
'-x+1/2, y+1/2, -z+1/2'
'-x, -y, -z'
'x, -y, z-1/2'
'-x+1/2, -y+1/2, -z'
'x+1/2, -y+1/2, z-1/2'

loop_
_atom_site_label
_atom_site_type_symbol
_atom_site_fract_x
_atom_site_fract_y
_atom_site_fract_z
_atom_site_U_iso_or_equiv
_atom_site_adp_type
_atom_site_occupancy
_atom_site_site_symmetry_order
_atom_site_calc_flag
_atom_site_refinement_flags_posn
_atom_site_refinement_flags_adp
_atom_site_refinement_flags_occupancy
_atom_site_disorder_assembly
_atom_site_disorder_group
Zn1 Zn 0.63774(3) 0.83276(3) 0.80217(3) 0.0366(2) Uani 1 1 d . . . . .
Zn2 Zn 0.17314(3) 0.66614(3) 0.39892(3) 0.0370(2) Uani 1 1 d . . . . .
N2_1 N 0.4924(3) 0.9157(3) 0.4340(2) 0.081(2) Uani 1 1 d . U . . .
H2_1 H 0.520053 0.933705 0.444174 0.097 Uiso 1 1 calc R U . . .
N3_1 N 0.4326(3) 0.8607(3) 0.4340(2) 0.076(2) Uani 1 1 d . U . . .
C1_1 C 0.2228(3) 0.7294(2) 0.3500(3) 0.0471(16) Uani 1 1 d . U . . .
C2_1 C 0.2642(3) 0.7643(3) 0.3494(2) 0.0490(16) Uani 1 1 d . U . . .
C3_1 C 0.3102(3) 0.7661(3) 0.3853(3) 0.066(2) Uani 1 1 d . U . . .
H3_1 H 0.315544 0.744285 0.409050 0.079 Uiso 1 1 calc R U . . .
C4_1 C 0.3473(3) 0.7995(3) 0.3859(3) 0.070(2) Uani 1 1 d . U . . .
H4_1 H 0.376536 0.802645 0.411676 0.084 Uiso 1 1 calc R U . . .
C5_1 C 0.3434(3) 0.8282(3) 0.3508(2) 0.060(2) Uani 1 1 d . U . . .
C6_1 C 0.2973(3) 0.8267(3) 0.3128(3) 0.061(2) Uani 1 1 d . U . . .
H6_1 H 0.292893 0.847253 0.288269 0.073 Uiso 1 1 calc R U . . .
C7_1 C 0.2599(3) 0.7938(3) 0.3142(2) 0.0553(19) Uani 1 1 d . U . . .
H7_1 H 0.229648 0.791427 0.289261 0.066 Uiso 1 1 calc R U . . .
C8_1 C 0.3839(3) 0.8661(3) 0.3523(3) 0.066(2) Uani 1 1 d . U . . .
C9_1 C 0.4240(3) 0.8773(3) 0.3910(3) 0.072(2) Uani 1 1 d . U . . .
C10_1 C 0.4606(4) 0.9140(3) 0.3909(3) 0.072(2) Uani 1 1 d . U . . .
C11_1 C 0.4582(3) 0.9407(3) 0.3529(3) 0.067(2) Uani 1 1 d . U . . .
C12_1 C 0.4232(3) 0.9228(3) 0.3153(3) 0.067(2) Uani 1 1 d . U . . .
H12_1 H 0.424195 0.934791 0.287735 0.080 Uiso 1 1 calc R U . . .
C13_1 C 0.3871(3) 0.8890(3) 0.3148(2) 0.067(2) Uani 1 1 d . U . . .
H13_1 H 0.362799 0.880622 0.287212 0.081 Uiso 1 1 calc R U . . .
C14_1 C 0.4919(3) 0.9807(3) 0.3530(3) 0.061(2) Uani 1 1 d . U . . .
C15_1 C 0.5099(3) 1.0080(3) 0.3910(3) 0.061(2) Uani 1 1 d . U . . .
H15_1 H 0.501572 1.000911 0.417069 0.073 Uiso 1 1 calc R U . . .
C16_1 C 0.5425(4) 1.0482(3) 0.3883(3) 0.068(2) Uani 1 1 d . U . . .
H16_1 H 0.555027 1.068069 0.413496 0.082 Uiso 1 1 calc R U . . .
C17_1 C 0.5560(3) 1.0589(2) 0.3511(2) 0.0466(16) Uani 1 1 d . U . . .
C18_1 C 0.5369(3) 1.0303(3) 0.3141(3) 0.063(2) Uani 1 1 d . U . . .
H18_1 H 0.544769 1.037455 0.287762 0.076 Uiso 1 1 calc R U . . .
C19_1 C 0.5065(4) 0.9916(3) 0.3154(3) 0.068(2) Uani 1 1 d . U . . .
H19_1 H 0.495064 0.971575 0.290252 0.082 Uiso 1 1 calc R U . . .
C20_1 C 0.5920(3) 1.0996(2) 0.3512(2) 0.0467(16) Uani 1 1 d . U . . .
C21_1 C 0.4737(4) 0.8845(4) 0.4585(3) 0.079(3) Uani 1 1 d . U . . .
C22_1 C 0.4987(4) 0.8763(4) 0.5057(3) 0.088(3) Uani 1 1 d . U . . .
C23_1 C 0.4747(4) 0.8459(4) 0.5263(3) 0.106(4) Uani 1 1 d . U . . .
H23_1 H 0.443686 0.830205 0.509865 0.127 Uiso 1 1 calc R U . . .
C24_1 C 0.4958(4) 0.8376(4) 0.5720(3) 0.101(3) Uani 1 1 d . U . . .
H24_1 H 0.476864 0.818491 0.586172 0.121 Uiso 1 1 calc R U . . .
C25_1 C 0.5421(4) 0.8560(4) 0.5967(3) 0.082(3) Uani 1 1 d . U . . .
C26_1 C 0.5648(5) 0.8887(5) 0.5754(3) 0.131(4) Uani 1 1 d . U . . .
H26_1 H 0.594560 0.905880 0.592227 0.157 Uiso 1 1 calc R U . . .
C27_1 C 0.5446(5) 0.8970(5) 0.5287(3) 0.133(5) Uani 1 1 d . U . . .
H27_1 H 0.562727 0.916495 0.514117 0.160 Uiso 1 1 calc R U . . .
C28_1 C 0.5625(3) 0.8502(3) 0.6442(3) 0.070(2) Uani 1 1 d . U . . .
C29_1 C 0.5344(4) 0.8397(4) 0.6704(3) 0.080(3) Uani 1 1 d . U . . .
H29_1 H 0.497890 0.836835 0.657917 0.096 Uiso 1 1 calc R U . . .
C30_1 C 0.5569(3) 0.8327(4) 0.7154(3) 0.076(2) Uani 1 1 d . U . . .
H30_1 H 0.534867 0.825613 0.732506 0.091 Uiso 1 1 calc R U . . .
C31_1 C 0.6369(4) 0.8499(4) 0.7108(3) 0.087(3) Uani 1 1 d . U . . .
H31_1 H 0.672753 0.855937 0.724747 0.104 Uiso 1 1 calc R U . . .
C32_1 C 0.6172(4) 0.8565(4) 0.6654(3) 0.088(3) Uani 1 1 d . U . . .
H32_1 H 0.639465 0.864882 0.648731 0.106 Uiso 1 1 calc R U . . .
N1_1 N 0.6087(2) 0.8356(2) 0.73627(19) 0.0519(14) Uani 1 1 d . U . . .
O1_1 O 0.22572(18) 0.71037(17) 0.38562(17) 0.0499(12) Uani 1 1 d . U . . .
O2_1 O 0.18806(19) 0.72257(16) 0.31289(16) 0.0504(12) Uani 1 1 d . U . . .
O3_1 O 0.59860(19) 1.11039(16) 0.31548(15) 0.0488(11) Uani 1 1 d . U . . .
O4_1 O 0.61155(19) 1.12044(16) 0.38732(15) 0.0490(11) Uani 1 1 d . U . . .
O1_2 O 0.58561(18) 0.78985(16) 0.81731(16) 0.0487(11) Uani 1 1 d . U . . .
C1_2 C 0.5903(3) 0.7695(2) 0.8530(2) 0.0424(15) Uani 1 1 d . U . . .
C2_2 C 0.5538(3) 0.7292(2) 0.8516(2) 0.0481(17) Uani 1 1 d . U . . .
C3_2 C 0.5483(3) 0.7097(3) 0.8888(3) 0.062(2) Uani 1 1 d . U . . .
H3_2 H 0.568032 0.720598 0.917373 0.074 Uiso 1 1 calc R U . . .
C4_2 C 0.5128(3) 0.6734(3) 0.8832(2) 0.068(2) Uani 1 1 d . U . . .
H4_2 H 0.508341 0.660854 0.909466 0.081 Uiso 1 1 calc R U . . .
C5_2 C 0.4844(3) 0.6541(3) 0.8464(2) 0.065(2) Uani 1 1 d . U . . .
C6_2 C 0.4922(4) 0.6723(3) 0.8083(3) 0.077(3) Uani 1 1 d . U . . .
H6_2 H 0.473801 0.659093 0.780342 0.093 Uiso 1 1 calc R U . . .
C7_2 C 0.5256(4) 0.7088(3) 0.8105(3) 0.075(3) Uani 1 1 d . U . . .
H7_2 H 0.530222 0.720797 0.784079 0.090 Uiso 1 1 calc R U . . .
C8_2 C 0.4469(4) 0.6141(3) 0.8438(3) 0.075(3) Uani 1 1 d . U . . .
C9_2 C 0.4470(4) 0.5880(4) 0.8793(3) 0.106(4) Uani 1 1 d . U . . .
H9_2 H 0.474511 0.593398 0.905847 0.127 Uiso 1 1 calc R U . . .
C10_2 C 0.4103(4) 0.5541(4) 0.8805(3) 0.104(4) Uani 1 1 d . U . . .
H10_2 H 0.412891 0.538777 0.907667 0.125 Uiso 1 1 calc R U . . .
C11_2 C 0.3694(4) 0.5417(3) 0.8422(3) 0.074(2) Uani 1 1 d . U . . .
C12_2 C 0.3680(4) 0.5671(3) 0.8045(3) 0.070(2) Uani 1 1 d . U . . .
C13_2 C 0.4059(3) 0.6036(3) 0.8051(2) 0.061(2) Uani 1 1 d . U . . .
C14_2 C 0.3336(3) 0.5051(3) 0.8436(3) 0.064(2) Uani 1 1 d . U . . .
C15_2 C 0.3196(4) 0.4979(4) 0.8801(3) 0.089(3) Uani 1 1 d . U . . .
H15_2 H 0.333803 0.517807 0.904974 0.107 Uiso 1 1 calc R U . . .
C16_2 C 0.2844(4) 0.4615(3) 0.8827(3) 0.070(2) Uani 1 1 d . U . . .
H16_2 H 0.275998 0.456833 0.909203 0.084 Uiso 1 1 calc R U . . .
C17_2 C 0.2626(3) 0.4329(3) 0.8463(2) 0.0537(18) Uani 1 1 d . U . . .
C18_2 C 0.2789(3) 0.4380(3) 0.8115(3) 0.064(2) Uani 1 1 d . U . . .
H18_2 H 0.266528 0.416686 0.787435 0.077 Uiso 1 1 calc R U . . .
C19_2 C 0.3147(3) 0.4745(4) 0.8088(3) 0.076(3) Uani 1 1 d . U . . .
H19_2 H 0.325154 0.477441 0.783177 0.091 Uiso 1 1 calc R U . . .
C20_2 C 0.2229(3) 0.3965(3) 0.8475(2) 0.0483(16) Uani 1 1 d . U . . .
C21_2 C 0.3516(3) 0.6016(3) 0.7386(3) 0.064(2) Uani 1 1 d . U . . .
C22_2 C 0.3260(3) 0.6114(3) 0.6926(3) 0.067(2) Uani 1 1 d . U . . .
C23_2 C 0.2819(4) 0.5874(3) 0.6673(3) 0.073(2) Uani 1 1 d . U . . .
H23_2 H 0.267536 0.563127 0.680599 0.087 Uiso 1 1 calc R U . . .
C24_2 C 0.2584(4) 0.5983(3) 0.6230(3) 0.072(2) Uani 1 1 d . U . . .
H24_2 H 0.228597 0.580980 0.606472 0.087 Uiso 1 1 calc R U . . .
C25_2 C 0.2775(3) 0.6339(3) 0.6025(2) 0.061(2) Uani 1 1 d . U . . .
C26_2 C 0.3201(3) 0.6590(3) 0.6278(3) 0.066(2) Uani 1 1 d . U . . .
H26_2 H 0.332785 0.684378 0.614460 0.080 Uiso 1 1 calc R U . . .
C27_2 C 0.3450(3) 0.6486(3) 0.6714(3) 0.063(2) Uani 1 1 d . U . . .
H27_2 H 0.374763 0.666136 0.687513 0.076 Uiso 1 1 calc R U . . .
C28_2 C 0.2509(3) 0.6455(2) 0.55559(13) 0.066(2) Uani 1 1 d DG U . . .
C29_2 C 0.2792(2) 0.6633(3) 0.5295(2) 0.069(4) Uani 0.535(8) 1 d DG U P A 1
H29_2 H 0.315168 0.669838 0.542287 0.083 Uiso 0.535(8) 1 calc R U P A 1
C30_2 C 0.2550(2) 0.6714(3) 0.48479(18) 0.061(3) Uani 0.535(8) 1 d DG U P A 1
H30_2 H 0.274378 0.683584 0.466980 0.073 Uiso 0.535(8) 1 calc R U P A 1
N3_2 N 0.2025(2) 0.66182(17) 0.46612(12) 0.0496(14) Uani 1 1 d DG U . A .
C31_2 C 0.1741(2) 0.6440(3) 0.49219(19) 0.064(4) Uani 0.535(8) 1 d DG U P A 1
H31_2 H 0.138205 0.637473 0.479427 0.077 Uiso 0.535(8) 1 calc R U P A 1
C32_2 C 0.1984(3) 0.6359(3) 0.53692(18) 0.076(4) Uani 0.535(8) 1 d DG U P A 1
H32_2 H 0.178995 0.623726 0.554734 0.091 Uiso 0.535(8) 1 calc R U P A 1
N1_2 N 0.3345(3) 0.5687(3) 0.7627(2) 0.070(2) Uani 1 1 d . U . . .
H1_2 H 0.306306 0.551311 0.752617 0.083 Uiso 1 1 calc R U . . .
N2_2 N 0.3940(3) 0.6240(3) 0.7631(2) 0.0646(18) Uani 1 1 d . U . . .
O2_2 O 0.62343(18) 0.77798(16) 0.89001(16) 0.0490(11) Uani 1 1 d . U . . .
O3_2 O 0.20117(19) 0.37508(17) 0.81171(16) 0.0512(12) Uani 1 1 d . U . . .
O4_2 O 0.21437(19) 0.39009(17) 0.88421(16) 0.0505(12) Uani 1 1 d . U . . .
C29A_2 C 0.2486(7) 0.6903(4) 0.5377(3) 0.064(4) Uani 0.465(8) 1 d D U P A 2
H29A_2 H 0.265178 0.715866 0.556198 0.077 Uiso 0.465(8) 1 calc R U P A 2
C31A_2 C 0.2100(8) 0.6160(3) 0.4824(3) 0.070(4) Uani 0.465(8) 1 d D U P A 2
H31A_2 H 0.199805 0.589988 0.462585 0.085 Uiso 0.465(8) 1 calc R U P A 2
C30A_2 C 0.2227(7) 0.6991(4) 0.4934(3) 0.059(4) Uani 0.465(8) 1 d D U P A 2
H30A_2 H 0.219155 0.730584 0.482265 0.071 Uiso 0.465(8) 1 calc R U P A 2
C32A_2 C 0.2322(8) 0.6073(4) 0.5274(3) 0.074(4) Uani 0.465(8) 1 d D U P A 2
H32A_2 H 0.234469 0.575910 0.538674 0.089 Uiso 0.465(8) 1 calc R U P A 2
C1_3 C 0.2064(6) 0.5293(7) 0.7555(7) 0.173(5) Uani 1 1 d . U . . .
H1_3 H 0.215996 0.554954 0.775723 0.208 Uiso 1 1 calc R U . . .
O1_3 O 0.2325(3) 0.5310(4) 0.7345(3) 0.147(4) Uani 1 1 d . U . . .
N1_3 N 0.1741(4) 0.5105(5) 0.7630(5) 0.163(5) Uani 1 1 d D U . . .
C2_3 C 0.1543(7) 0.5221(7) 0.8008(7) 0.205(7) Uani 1 1 d D U . . .
H2A_3 H 0.135523 0.552310 0.794985 0.308 Uiso 1 1 calc R U . . .
H2B_3 H 0.183512 0.524576 0.828073 0.308 Uiso 1 1 calc R U . . .
H2C_3 H 0.130788 0.496882 0.803926 0.308 Uiso 1 1 calc R U . . .
C3_3 C 0.1484(6) 0.4676(6) 0.7389(6) 0.181(6) Uani 1 1 d D U . . .
H3A_3 H 0.110757 0.472383 0.728691 0.272 Uiso 1 1 calc R U . . .
H3B_3 H 0.156928 0.440114 0.758644 0.272 Uiso 1 1 calc R U . . .
H3C_3 H 0.160569 0.462099 0.713415 0.272 Uiso 1 1 calc R U . . .

loop_
_atom_site_aniso_label
_atom_site_aniso_U_11
_atom_site_aniso_U_22
_atom_site_aniso_U_33
_atom_site_aniso_U_23
_atom_site_aniso_U_13
_atom_site_aniso_U_12
Zn1 0.0371(5) 0.0306(5) 0.0400(5) 0.0020(4) 0.0090(4) -0.0007(4)
Zn2 0.0391(5) 0.0298(4) 0.0410(5) -0.0005(4) 0.0109(4) 0.0008(4)
N2_1 0.087(5) 0.092(5) 0.049(4) 0.003(4) 0.003(3) -0.055(4)
N3_1 0.072(5) 0.086(5) 0.055(4) 0.015(4) -0.001(3) -0.025(4)
C1_1 0.049(4) 0.029(3) 0.063(4) 0.005(3) 0.017(3) 0.004(3)
C2_1 0.038(3) 0.050(4) 0.054(4) 0.002(3) 0.007(3) -0.017(3)
C3_1 0.063(5) 0.065(5) 0.060(5) 0.017(4) 0.005(4) -0.021(4)
C4_1 0.061(5) 0.084(6) 0.050(4) 0.011(4) -0.006(4) -0.029(4)
C5_1 0.066(5) 0.057(4) 0.045(4) 0.014(3) -0.001(3) -0.029(4)
C6_1 0.052(4) 0.062(5) 0.063(5) -0.004(4) 0.011(4) -0.020(4)
C7_1 0.055(4) 0.049(4) 0.047(4) 0.003(3) -0.004(3) -0.009(3)
C8_1 0.065(5) 0.073(5) 0.048(4) 0.010(4) -0.001(4) -0.032(4)
C9_1 0.072(5) 0.091(6) 0.044(4) 0.017(4) 0.004(4) -0.041(4)
C10_1 0.082(5) 0.084(5) 0.041(4) 0.008(4) 0.007(4) -0.033(5)
C11_1 0.064(5) 0.071(5) 0.059(4) 0.009(4) 0.008(4) -0.028(4)
C12_1 0.077(5) 0.058(5) 0.051(4) 0.017(4) 0.001(4) -0.031(4)
C13_1 0.063(5) 0.080(5) 0.043(4) 0.006(4) -0.005(3) -0.040(4)
C14_1 0.062(5) 0.059(4) 0.055(4) 0.006(3) 0.009(4) -0.023(4)
C15_1 0.065(5) 0.066(5) 0.048(4) -0.013(4) 0.014(4) -0.013(4)
C16_1 0.088(6) 0.062(5) 0.053(4) -0.020(4) 0.020(4) -0.048(4)
C17_1 0.050(4) 0.043(4) 0.047(4) -0.002(3) 0.016(3) -0.007(3)
C18_1 0.071(5) 0.073(5) 0.048(4) -0.001(4) 0.022(4) -0.031(4)
C19_1 0.086(6) 0.060(5) 0.059(5) -0.006(4) 0.024(4) -0.041(4)
C20_1 0.047(4) 0.037(3) 0.053(4) 0.003(3) 0.011(3) 0.007(3)
C21_1 0.089(6) 0.089(6) 0.046(4) 0.006(4) 0.004(4) -0.041(5)
C22_1 0.096(6) 0.111(7) 0.048(4) 0.012(5) 0.010(4) -0.047(5)
C23_1 0.102(7) 0.127(8) 0.065(5) 0.014(6) -0.009(5) -0.065(6)
C24_1 0.105(7) 0.118(8) 0.067(5) 0.026(5) 0.010(5) -0.053(6)
C25_1 0.082(6) 0.100(6) 0.052(5) 0.006(4) 0.005(4) -0.039(5)
C26_1 0.131(9) 0.182(10) 0.052(5) 0.028(6) -0.010(6) -0.078(8)
C27_1 0.150(9) 0.191(10) 0.048(5) 0.028(6) 0.014(6) -0.090(8)
C28_1 0.066(5) 0.079(5) 0.059(5) 0.008(4) 0.012(4) -0.023(4)
C29_1 0.063(5) 0.117(7) 0.057(5) 0.011(5) 0.014(4) -0.023(5)
C30_1 0.053(5) 0.098(6) 0.063(5) 0.008(5) 0.000(4) -0.008(5)
C31_1 0.052(5) 0.141(8) 0.060(5) 0.010(5) 0.007(4) -0.016(5)
C32_1 0.072(6) 0.143(8) 0.045(4) 0.011(5) 0.013(4) -0.014(6)
N1_1 0.058(4) 0.053(3) 0.047(3) 0.003(3) 0.021(3) -0.010(3)
O1_1 0.041(3) 0.044(3) 0.063(3) 0.001(2) 0.014(2) -0.007(2)
O2_1 0.047(3) 0.042(3) 0.053(3) 0.004(2) 0.004(2) -0.008(2)
O3_1 0.057(3) 0.039(2) 0.050(3) 0.002(2) 0.015(2) -0.002(2)
O4_1 0.054(3) 0.045(3) 0.047(3) -0.005(2) 0.014(2) -0.005(2)
O1_2 0.046(3) 0.038(2) 0.059(3) 0.008(2) 0.012(2) -0.009(2)
C1_2 0.044(4) 0.038(3) 0.045(4) 0.000(3) 0.014(3) 0.004(3)
C2_2 0.045(4) 0.039(3) 0.051(4) 0.008(3) 0.002(3) -0.014(3)
C3_2 0.063(5) 0.064(5) 0.053(4) -0.003(4) 0.011(4) -0.017(4)
C4_2 0.085(4) 0.077(4) 0.044(3) 0.022(3) 0.025(3) -0.031(3)
C5_2 0.068(5) 0.075(5) 0.046(4) 0.009(4) 0.007(3) -0.044(4)
C6_2 0.083(6) 0.089(6) 0.043(4) 0.011(4) -0.003(4) -0.049(5)
C7_2 0.091(6) 0.067(5) 0.057(5) 0.015(4) 0.008(4) -0.035(5)
C8_2 0.073(5) 0.093(6) 0.046(4) 0.013(4) 0.000(4) -0.048(5)
C9_2 0.104(7) 0.131(8) 0.058(5) 0.024(5) -0.011(5) -0.070(6)
C10_2 0.111(7) 0.117(7) 0.052(5) 0.023(5) -0.020(5) -0.080(6)
C11_2 0.078(5) 0.084(5) 0.047(4) 0.006(4) 0.002(4) -0.040(5)
C12_2 0.073(5) 0.084(5) 0.050(4) 0.000(4) 0.013(4) -0.038(4)
C13_2 0.055(4) 0.076(5) 0.047(4) 0.002(4) 0.008(3) -0.026(4)
C14_2 0.067(5) 0.067(5) 0.053(4) 0.018(4) 0.010(4) -0.026(4)
C15_2 0.097(7) 0.093(6) 0.055(5) -0.006(5) -0.007(5) -0.040(5)
C16_2 0.083(6) 0.069(5) 0.057(5) -0.010(4) 0.021(4) -0.040(4)
C17_2 0.054(4) 0.045(4) 0.053(4) 0.006(3) 0.004(3) -0.003(3)
C18_2 0.063(5) 0.067(5) 0.059(5) 0.011(4) 0.011(4) -0.022(4)
C19_2 0.055(5) 0.119(7) 0.043(4) 0.025(4) -0.001(3) -0.041(5)
C20_2 0.055(4) 0.048(4) 0.045(4) 0.009(3) 0.021(3) 0.002(3)
C21_2 0.057(4) 0.075(5) 0.052(4) 0.008(4) 0.005(3) -0.030(4)
C22_2 0.073(5) 0.060(5) 0.053(4) 0.005(4) -0.001(4) -0.025(4)
C23_2 0.074(5) 0.070(5) 0.062(5) 0.005(4) 0.003(4) -0.033(4)
C24_2 0.072(5) 0.079(6) 0.055(5) 0.006(4) 0.003(4) -0.025(5)
C25_2 0.071(5) 0.055(4) 0.048(4) 0.004(3) 0.004(4) -0.013(4)
C26_2 0.079(5) 0.067(5) 0.047(4) 0.007(4) 0.011(4) -0.003(4)
C27_2 0.064(5) 0.069(5) 0.050(4) 0.008(4) 0.008(4) -0.008(4)
C28_2 0.087(5) 0.064(4) 0.038(4) 0.001(3) 0.008(4) -0.007(4)
C29_2 0.083(8) 0.064(7) 0.047(6) -0.006(6) 0.002(6) -0.019(7)
C30_2 0.080(7) 0.053(6) 0.043(6) 0.011(5) 0.011(6) -0.017(6)
N3_2 0.070(4) 0.038(3) 0.030(3) -0.001(2) 0.002(3) -0.006(3)
C31_2 0.062(7) 0.070(8) 0.053(7) -0.006(6) 0.005(6) -0.010(6)
C32_2 0.086(8) 0.081(8) 0.054(7) -0.001(7) 0.012(7) -0.023(7)
N1_2 0.065(4) 0.078(5) 0.055(4) 0.015(3) 0.003(3) -0.030(4)
N2_2 0.061(4) 0.076(4) 0.045(3) 0.015(3) 0.000(3) -0.026(3)
O2_2 0.041(3) 0.043(3) 0.059(3) -0.003(2) 0.008(2) -0.012(2)
O3_2 0.054(3) 0.043(3) 0.055(3) -0.001(2) 0.014(2) -0.014(2)
O4_2 0.053(3) 0.044(3) 0.053(3) -0.003(2) 0.016(2) -0.011(2)
C29A_2 0.098(9) 0.051(7) 0.036(6) -0.003(6) 0.010(7) -0.008(7)
C31A_2 0.098(8) 0.057(7) 0.040(6) 0.002(6) -0.002(7) -0.014(7)
C30A_2 0.091(9) 0.041(7) 0.040(6) -0.007(6) 0.011(6) -0.016(7)
C32A_2 0.105(9) 0.055(8) 0.043(7) 0.013(6) -0.005(7) -0.011(7)
C1_3 0.105(8) 0.185(11) 0.231(11) 0.101(9) 0.056(8) -0.014(8)
O1_3 0.072(5) 0.198(9) 0.149(8) 0.080(7) 0.005(5) -0.045(6)
N1_3 0.080(7) 0.161(9) 0.253(11) 0.105(9) 0.056(7) 0.010(6)
C2_3 0.122(12) 0.229(16) 0.269(14) 0.090(12) 0.069(10) 0.003(11)
C3_3 0.120(11) 0.163(11) 0.245(14) 0.114(9) 0.035(10) 0.009(8)

loop_
_atom_type_symbol
_atom_type_description
_atom_type_scat_dispersion_real
_atom_type_scat_dispersion_imag
_atom_type_scat_source
C C 0.0137 0.0067 'International Tables Vol C Tables 4.2.6.8 and 6.1.1.4'
H H 0.0000 0.0000 'International Tables Vol C Tables 4.2.6.8 and 6.1.1.4'
N N 0.0241 0.0134 'International Tables Vol C Tables 4.2.6.8 and 6.1.1.4'
O O 0.0389 0.0241 'International Tables Vol C Tables 4.2.6.8 and 6.1.1.4'
Zn Zn -2.7473 0.5279 'International Tables Vol C Tables 4.2.6.8 and 6.1.1.4'

loop_
_geom_angle_atom_site_label_1
_geom_angle_atom_site_label_2
_geom_angle_atom_site_label_3
_geom_angle
_geom_angle_site_symmetry_1
_geom_angle_site_symmetry_3
_geom_angle_publ_flag
N1_1 Zn1 O2_1 103.3(2) . 8_566 ?
N1_1 Zn1 O1_2 101.4(2) . . ?
O2_1 Zn1 O1_2 89.1(2) 8_566 . ?
N1_1 Zn1 O3_2 99.8(2) . 3 ?
O2_1 Zn1 O3_2 86.1(2) 8_566 3 ?
O1_2 Zn1 O3_2 158.8(2) . 3 ?
N1_1 Zn1 O3_1 97.3(2) . 6_576 ?
O2_1 Zn1 O3_1 159.3(2) 8_566 6_576 ?
O1_2 Zn1 O3_1 88.4(2) . 6_576 ?
O3_2 Zn1 O3_1 88.9(2) 3 6_576 ?
N1_1 Zn1 Zn2 175.20(19) . 8_566 ?
O2_1 Zn1 Zn2 81.32(14) 8_566 8_566 ?
O1_2 Zn1 Zn2 77.28(14) . 8_566 ?
O3_2 Zn1 Zn2 81.54(14) 3 8_566 ?
O3_1 Zn1 Zn2 78.07(14) 6_576 8_566 ?
O2_2 Zn2 O1_1 88.5(2) 8_465 . ?
O2_2 Zn2 N3_2 102.5(2) 8_465 . ?
O1_1 Zn2 N3_2 100.7(2) . . ?
O2_2 Zn2 O4_1 89.6(2) 8_465 3_445 ?
O1_1 Zn2 O4_1 158.7(2) . 3_445 ?
N3_2 Zn2 O4_1 100.4(2) . 3_445 ?
O2_2 Zn2 O4_2 159.99(19) 8_465 6_565 ?
O1_1 Zn2 O4_2 87.6(2) . 6_565 ?
N3_2 Zn2 O4_2 97.5(2) . 6_565 ?
O4_1 Zn2 O4_2 86.9(2) 3_445 6_565 ?
O2_2 Zn2 Zn1 81.94(14) 8_465 8_465 ?
O1_1 Zn2 Zn1 78.17(14) . 8_465 ?
N3_2 Zn2 Zn1 175.43(17) . 8_465 ?
O4_1 Zn2 Zn1 80.57(13) 3_445 8_465 ?
O4_2 Zn2 Zn1 78.05(13) 6_565 8_465 ?
C21_1 N2_1 C10_1 108.5(7) . . ?
C21_1 N3_1 C9_1 105.0(7) . . ?
O1_1 C1_1 O2_1 127.1(7) . . ?
O1_1 C1_1 C2_1 117.6(6) . . ?
O2_1 C1_1 C2_1 115.3(6) . . ?
C7_1 C2_1 C3_1 118.1(6) . . ?
C7_1 C2_1 C1_1 122.4(6) . . ?
C3_1 C2_1 C1_1 119.5(6) . . ?
C4_1 C3_1 C2_1 119.8(7) . . ?
C5_1 C4_1 C3_1 121.8(7) . . ?
C4_1 C5_1 C6_1 119.9(7) . . ?
C4_1 C5_1 C8_1 121.5(7) . . ?
C6_1 C5_1 C8_1 118.2(6) . . ?
C7_1 C6_1 C5_1 116.3(7) . . ?
C2_1 C7_1 C6_1 123.8(7) . . ?
C13_1 C8_1 C9_1 114.3(7) . . ?
C13_1 C8_1 C5_1 122.7(7) . . ?
C9_1 C8_1 C5_1 122.7(7) . . ?
N3_1 C9_1 C8_1 129.1(7) . . ?
N3_1 C9_1 C10_1 110.0(7) . . ?
C8_1 C9_1 C10_1 120.6(7) . . ?
N2_1 C10_1 C11_1 133.2(8) . . ?
N2_1 C10_1 C9_1 104.0(7) . . ?
C11_1 C10_1 C9_1 122.8(7) . . ?
C12_1 C11_1 C10_1 112.8(7) . . ?
C12_1 C11_1 C14_1 123.5(7) . . ?
C10_1 C11_1 C14_1 123.6(7) . . ?
C13_1 C12_1 C11_1 124.5(7) . . ?
C12_1 C13_1 C8_1 123.7(7) . . ?
C15_1 C14_1 C19_1 120.2(7) . . ?
C15_1 C14_1 C11_1 118.9(8) . . ?
C19_1 C14_1 C11_1 120.8(7) . . ?
C14_1 C15_1 C16_1 115.9(7) . . ?
C17_1 C16_1 C15_1 123.3(7) . . ?
C16_1 C17_1 C18_1 118.3(6) . . ?
C16_1 C17_1 C20_1 120.7(6) . . ?
C18_1 C17_1 C20_1 121.0(6) . . ?
C19_1 C18_1 C17_1 120.1(7) . . ?
C18_1 C19_1 C14_1 122.0(8) . . ?
O3_1 C20_1 O4_1 125.7(7) . . ?
O3_1 C20_1 C17_1 117.6(6) . . ?
O4_1 C20_1 C17_1 116.7(6) . . ?
N3_1 C21_1 N2_1 112.4(7) . . ?
N3_1 C21_1 C22_1 124.1(8) . . ?
N2_1 C21_1 C22_1 123.4(8) . . ?
C27_1 C22_1 C23_1 120.2(9) . . ?
C27_1 C22_1 C21_1 122.6(8) . . ?
C23_1 C22_1 C21_1 117.2(9) . . ?
C22_1 C23_1 C24_1 120.1(9) . . ?
C25_1 C24_1 C23_1 122.6(9) . . ?
C24_1 C25_1 C26_1 116.0(9) . . ?
C24_1 C25_1 C28_1 123.0(8) . . ?
C26_1 C25_1 C28_1 120.0(8) . . ?
C25_1 C26_1 C27_1 121.8(10) . . ?
C22_1 C27_1 C26_1 118.5(10) . . ?
C29_1 C28_1 C32_1 116.3(8) . . ?
C29_1 C28_1 C25_1 125.0(9) . . ?
C32_1 C28_1 C25_1 118.7(8) . . ?
C28_1 C29_1 C30_1 121.9(9) . . ?
N1_1 C30_1 C29_1 123.6(9) . . ?
N1_1 C31_1 C32_1 124.3(8) . . ?
C31_1 C32_1 C28_1 118.5(9) . . ?
C31_1 N1_1 C30_1 114.9(7) . . ?
C31_1 N1_1 Zn1 122.3(6) . . ?
C30_1 N1_1 Zn1 121.4(5) . . ?
C1_1 O1_1 Zn2 127.5(5) . . ?
C1_1 O2_1 Zn1 122.4(4) . 8_465 ?
C20_1 O3_1 Zn1 128.0(5) . 6_575 ?
C20_1 O4_1 Zn2 123.3(5) . 3 ?
C1_2 O1_2 Zn1 127.7(4) . . ?
O1_2 C1_2 O2_2 127.4(6) . . ?
O1_2 C1_2 C2_2 116.4(6) . . ?
O2_2 C1_2 C2_2 116.2(6) . . ?
C3_2 C2_2 C7_2 118.2(7) . . ?
C3_2 C2_2 C1_2 122.1(6) . . ?
C7_2 C2_2 C1_2 119.6(6) . . ?
C2_2 C3_2 C4_2 116.6(7) . . ?
C5_2 C4_2 C3_2 128.2(7) . . ?
C4_2 C5_2 C6_2 115.0(7) . . ?
C4_2 C5_2 C8_2 124.1(7) . . ?
C6_2 C5_2 C8_2 120.8(7) . . ?
C7_2 C6_2 C5_2 121.0(8) . . ?
C6_2 C7_2 C2_2 120.8(8) . . ?
C9_2 C8_2 C13_2 114.4(7) . . ?
C9_2 C8_2 C5_2 122.5(7) . . ?
C13_2 C8_2 C5_2 122.8(7) . . ?
C8_2 C9_2 C10_2 125.8(8) . . ?
C9_2 C10_2 C11_2 121.5(8) . . ?
C12_2 C11_2 C10_2 115.0(8) . . ?
C12_2 C11_2 C14_2 124.4(7) . . ?
C10_2 C11_2 C14_2 120.7(8) . . ?
N1_2 C12_2 C11_2 134.0(7) . . ?
N1_2 C12_2 C13_2 104.1(7) . . ?
C11_2 C12_2 C13_2 121.7(7) . . ?
N2_2 C13_2 C8_2 129.3(7) . . ?
N2_2 C13_2 C12_2 109.1(6) . . ?
C8_2 C13_2 C12_2 121.6(7) . . ?
C15_2 C14_2 C19_2 117.9(8) . . ?
C15_2 C14_2 C11_2 121.0(8) . . ?
C19_2 C14_2 C11_2 121.0(8) . . ?
C14_2 C15_2 C16_2 122.4(8) . . ?
C17_2 C16_2 C15_2 119.3(8) . . ?
C18_2 C17_2 C16_2 118.1(8) . . ?
C18_2 C17_2 C20_2 122.0(7) . . ?
C16_2 C17_2 C20_2 119.9(7) . . ?
C17_2 C18_2 C19_2 122.5(8) . . ?
C14_2 C19_2 C18_2 119.4(8) . . ?
O3_2 C20_2 O4_2 126.5(7) . . ?
O3_2 C20_2 C17_2 116.1(6) . . ?
O4_2 C20_2 C17_2 117.4(7) . . ?
N2_2 C21_2 N1_2 111.9(7) . . ?
N2_2 C21_2 C22_2 124.1(7) . . ?
N1_2 C21_2 C22_2 124.0(7) . . ?
C23_2 C22_2 C27_2 117.2(7) . . ?
C23_2 C22_2 C21_2 123.3(7) . . ?
C27_2 C22_2 C21_2 119.5(7) . . ?
C24_2 C23_2 C22_2 121.2(8) . . ?
C25_2 C24_2 C23_2 121.3(8) . . ?
C26_2 C25_2 C24_2 117.8(7) . . ?
C26_2 C25_2 C28_2 122.1(7) . . ?
C24_2 C25_2 C28_2 120.1(7) . . ?
C27_2 C26_2 C25_2 122.5(8) . . ?
C26_2 C27_2 C22_2 120.0(8) . . ?
C29_2 C28_2 C32_2 120.0 . . ?
C29A_2 C28_2 C32A_2 118.8(6) . . ?
C29A_2 C28_2 C25_2 124.4(7) . . ?
C29_2 C28_2 C25_2 119.9(6) . . ?
C32_2 C28_2 C25_2 120.0(6) . . ?
C32A_2 C28_2 C25_2 116.5(7) . . ?
C28_2 C29_2 C30_2 120.0 . . ?
N3_2 C30_2 C29_2 120.0 . . ?
C30A_2 N3_2 C31A_2 119.8(6) . . ?
C30_2 N3_2 C31_2 120.0 . . ?
C30A_2 N3_2 Zn2 124.7(5) . . ?
C31A_2 N3_2 Zn2 114.4(5) . . ?
C30_2 N3_2 Zn2 116.7(3) . . ?
C31_2 N3_2 Zn2 122.8(3) . . ?
C32_2 C31_2 N3_2 120.0 . . ?
C31_2 C32_2 C28_2 120.0 . . ?
C12_2 N1_2 C21_2 109.3(7) . . ?
C21_2 N2_2 C13_2 105.5(6) . . ?
C1_2 O2_2 Zn2 121.6(4) . 8_566 ?
C20_2 O3_2 Zn1 123.3(5) . 3_445 ?
C20_2 O4_2 Zn2 125.5(5) . 6_566 ?
C28_2 C29A_2 C30A_2 121.8(9) . . ?
N3_2 C31A_2 C32A_2 121.0(9) . . ?
N3_2 C30A_2 C29A_2 119.1(9) . . ?
C28_2 C32A_2 C31A_2 118.9(9) . . ?
N1_3 C1_3 O1_3 147(3) . . ?
C1_3 N1_3 C3_3 123(2) . . ?
C1_3 N1_3 C2_3 125(2) . . ?
C3_3 N1_3 C2_3 111.3(13) . . ?

loop_
_geom_bond_atom_site_label_1
_geom_bond_atom_site_label_2
_geom_bond_distance
_geom_bond_site_symmetry_2
_geom_bond_publ_flag
Zn1 N1_1 2.001(6) . ?
Zn1 O2_1 2.031(5) 8_566 ?
Zn1 O1_2 2.031(5) . ?
Zn1 O3_2 2.038(5) 3 ?
Zn1 O3_1 2.039(5) 6_576 ?
Zn1 Zn2 2.9295(14) 8_566 ?
Zn2 O2_2 2.035(4) 8_465 ?
Zn2 O1_1 2.037(5) . ?
Zn2 N3_2 2.042(4) . ?
Zn2 O4_1 2.050(5) 3_445 ?
Zn2 O4_2 2.076(5) 6_565 ?
N2_1 C21_1 1.374(10) . ?
N2_1 C10_1 1.377(10) . ?
N3_1 C21_1 1.327(10) . ?
N3_1 C9_1 1.398(10) . ?
C1_1 O1_1 1.236(8) . ?
C1_1 O2_1 1.275(8) . ?
C1_1 C2_1 1.498(9) . ?
C2_1 C7_1 1.372(10) . ?
C2_1 C3_1 1.406(10) . ?
C3_1 C4_1 1.376(11) . ?
C4_1 C5_1 1.357(10) . ?
C5_1 C6_1 1.444(10) . ?
C5_1 C8_1 1.522(10) . ?
C6_1 C7_1 1.387(10) . ?
C8_1 C13_1 1.385(10) . ?
C8_1 C9_1 1.403(10) . ?
C9_1 C10_1 1.433(11) . ?
C10_1 C11_1 1.411(11) . ?
C11_1 C12_1 1.370(11) . ?
C11_1 C14_1 1.450(10) . ?
C12_1 C13_1 1.365(10) . ?
C14_1 C15_1 1.388(11) . ?
C14_1 C19_1 1.408(11) . ?
C15_1 C16_1 1.454(10) . ?
C16_1 C17_1 1.382(10) . ?
C17_1 C18_1 1.388(10) . ?
C17_1 C20_1 1.505(10) . ?
C18_1 C19_1 1.376(10) . ?
C20_1 O3_1 1.246(8) . ?
C20_1 O4_1 1.253(8) . ?
C21_1 C22_1 1.462(12) . ?
C22_1 C27_1 1.362(14) . ?
C22_1 C23_1 1.366(13) . ?
C23_1 C24_1 1.407(13) . ?
C24_1 C25_1 1.360(13) . ?
C25_1 C26_1 1.399(14) . ?
C25_1 C28_1 1.448(12) . ?
C26_1 C27_1 1.436(13) . ?
C28_1 C29_1 1.328(12) . ?
C28_1 C32_1 1.438(12) . ?
C29_1 C30_1 1.385(12) . ?
C30_1 N1_1 1.356(10) . ?
C31_1 N1_1 1.341(10) . ?
C31_1 C32_1 1.390(12) . ?
O1_2 C1_2 1.243(8) . ?
C1_2 O2_2 1.263(8) . ?
C1_2 C2_2 1.501(9) . ?
C2_2 C3_2 1.357(10) . ?
C2_2 C7_2 1.415(11) . ?
C3_2 C4_2 1.381(11) . ?
C4_2 C5_2 1.304(11) . ?
C5_2 C6_2 1.395(11) . ?
C5_2 C8_2 1.504(10) . ?
C6_2 C7_2 1.359(11) . ?
C8_2 C9_2 1.349(12) . ?
C8_2 C13_2 1.408(10) . ?
C9_2 C10_2 1.389(12) . ?
C10_2 C11_2 1.413(11) . ?
C11_2 C12_2 1.388(11) . ?
C11_2 C14_2 1.429(11) . ?
C12_2 N1_2 1.360(10) . ?
C12_2 C13_2 1.452(10) . ?
C13_2 N2_2 1.400(9) . ?
C14_2 C15_2 1.345(12) . ?
C14_2 C19_2 1.372(12) . ?
C15_2 C16_2 1.421(12) . ?
C16_2 C17_2 1.386(10) . ?
C17_2 C18_2 1.324(11) . ?
C17_2 C20_2 1.497(10) . ?
C18_2 C19_2 1.434(11) . ?
C20_2 O3_2 1.263(8) . ?
C20_2 O4_2 1.274(8) . ?
C21_2 N2_2 1.329(9) . ?
C21_2 N1_2 1.376(9) . ?
C21_2 C22_2 1.440(11) . ?
C22_2 C23_2 1.393(11) . ?
C22_2 C27_2 1.425(11) . ?
C23_2 C24_2 1.390(11) . ?
C24_2 C25_2 1.383(11) . ?
C25_2 C26_2 1.380(11) . ?
C25_2 C28_2 1.480(8) . ?
C26_2 C27_2 1.376(11) . ?
C28_2 C29A_2 1.379(8) . ?
C28_2 C29_2 1.3900 . ?
C28_2 C32_2 1.3900 . ?
C28_2 C32A_2 1.392(8) . ?
C29_2 C30_2 1.3900 . ?
C30_2 N3_2 1.3900 . ?
N3_2 C30A_2 1.365(8) . ?
N3_2 C31A_2 1.384(8) . ?
N3_2 C31_2 1.3900 . ?
C31_2 C32_2 1.3900 . ?
C29A_2 C30A_2 1.388(9) . ?
C31A_2 C32A_2 1.393(9) . ?
C1_3 N1_3 1.112(17) . ?
C1_3 O1_3 1.116(18) . ?
N1_3 C3_3 1.485(16) . ?
N1_3 C2_3 1.500(16) . ?
